data_4335827
loop_
_publ_author_name
'Brian M. Barry'
'Benjamin W. Stein'
'Christopher A. Larsen'
'Melissa N. Wirtz'
'William E. Geiger'
'Rory Waterman'
'Richard A. Kemp'

_publ_contact_author_address
;Department of Chemistry and Chemical Biology
MSC03 2060, 1 University of New Mexico
Albuquerque, NM 87131, USA
;
_publ_contact_author_email rakemp@unm.edu
_publ_contact_author_name 'Richard A. Kemp'
_publ_contact_author_phone 505-272-7609
_publ_section_title
;
 Metal Complexes (M = Zn, Sn, and Pb) of 2-Phosphinobenzenethiolates:
 Insights into Ligand Folding and Hemilability
;
_journal_name_full 'Inorganic Chemistry'
_journal_page_first 9875
_journal_page_last 9884
_journal_paper_doi 10.1021/ic400990n
_journal_volume 52
_journal_year 2013
_chemical_formula_sum 'C28 H44 O2 P2 Sn'
_chemical_formula_weight 593.26
_chemical_name_systematic
; 
 ? 
;
_space_group_IT_number 14
_symmetry_cell_setting monoclinic
_symmetry_space_group_name_Hall '-P 2ybc'
_symmetry_space_group_name_H-M 'P 1 21/c 1'
_atom_sites_solution_hydrogens geom
_atom_sites_solution_primary direct
_atom_sites_solution_secondary difmap
_audit_creation_method SHELXL-97
_cell_angle_alpha 90.00
_cell_angle_beta 113.782(5)
_cell_angle_gamma 90.00
_cell_formula_units_Z 4
_cell_length_a 17.6554(15)
_cell_length_b 12.5442(10)
_cell_length_c 14.4723(11)
_cell_measurement_reflns_used 4166
_cell_measurement_temperature 100(2)
_cell_measurement_theta_max 23.13
_cell_measurement_theta_min 2.87
_cell_volume 2933.1(4)
_computing_cell_refinement 'Bruker SAINT'
_computing_data_collection 'Bruker APEX2'
_computing_data_reduction 'Bruker SAINT'
_computing_molecular_graphics 'Bruker SHELXTL'
_computing_publication_material 'Bruker SHELXTL'
_computing_structure_refinement 'SHELXL-97 (Sheldrick, 2008)'
_computing_structure_solution 'SHELXS-97 (Sheldrick, 2008)'
_diffrn_ambient_temperature 100(2)
_diffrn_measured_fraction_theta_full 0.997
_diffrn_measured_fraction_theta_max 0.997
_diffrn_measurement_device_type 'Bruker APEX-II CCD'
_diffrn_measurement_method '\f and \w scans'
_diffrn_radiation_monochromator graphite
_diffrn_radiation_source 'fine-focus sealed tube'
_diffrn_radiation_type MoK\a
_diffrn_radiation_wavelength 0.71073
_diffrn_reflns_av_R_equivalents 0.1332
_diffrn_reflns_av_sigmaI/netI 0.1121
_diffrn_reflns_limit_h_max 23
_diffrn_reflns_limit_h_min -23
_diffrn_reflns_limit_k_max 16
_diffrn_reflns_limit_k_min -16
_diffrn_reflns_limit_l_max 19
_diffrn_reflns_limit_l_min -19
_diffrn_reflns_number 50227
_diffrn_reflns_theta_full 27.91
_diffrn_reflns_theta_max 27.91
_diffrn_reflns_theta_min 3.08
_exptl_absorpt_coefficient_mu 1.002
_exptl_absorpt_correction_T_max 0.8741
_exptl_absorpt_correction_T_min 0.7821
_exptl_absorpt_correction_type multi-scan
_exptl_absorpt_process_details 'bruker sadabs'
_exptl_crystal_colour colourless
_exptl_crystal_density_diffrn 1.343
_exptl_crystal_description block
_exptl_crystal_F_000 1232
_exptl_crystal_size_max 0.26
_exptl_crystal_size_mid 0.16
_exptl_crystal_size_min 0.14
_refine_diff_density_max 2.123
_refine_diff_density_min -1.424
_refine_diff_density_rms 0.166
_refine_ls_extinction_method none
_refine_ls_goodness_of_fit_ref 1.021
_refine_ls_hydrogen_treatment constr
_refine_ls_matrix_type full
_refine_ls_number_parameters 315
_refine_ls_number_reflns 7007
_refine_ls_number_restraints 0
_refine_ls_restrained_S_all 1.021
_refine_ls_R_factor_all 0.1331
_refine_ls_R_factor_gt 0.0618
_refine_ls_shift/su_max 0.000
_refine_ls_shift/su_mean 0.000
_refine_ls_structure_factor_coef Fsqd
_refine_ls_weighting_details 'calc w=1/[\s^2^(Fo^2^)+(0.0942P)^2^+0.0000P] where P=(Fo^2^+2Fc^2^)/3'
_refine_ls_weighting_scheme calc
_refine_ls_wR_factor_gt 0.1466
_refine_ls_wR_factor_ref 0.1839
_reflns_number_gt 3968
_reflns_number_total 7007
_reflns_threshold_expression >2sigma(I)
_cod_data_source_file ic400990n_si_002_06.cif
_cod_data_source_block Compound_8
_cod_database_code 4335827

loop_
_symmetry_equiv_pos_as_xyz
'x, y, z'
'-x, y+1/2, -z+1/2'
'-x, -y, -z'
'x, -y-1/2, z-1/2'

loop_
_atom_site_label
_atom_site_type_symbol
_atom_site_fract_x
_atom_site_fract_y
_atom_site_fract_z
_atom_site_U_iso_or_equiv
_atom_site_adp_type
_atom_site_occupancy
_atom_site_symmetry_multiplicity
_atom_site_calc_flag
_atom_site_refinement_flags
_atom_site_disorder_assembly
_atom_site_disorder_group
Sn1 Sn 0.24758(3) 0.53894(3) 0.13756(3) 0.02975(16) Uani 1 1 d . . .
P1 P 0.32649(10) 0.35976(13) 0.25853(10) 0.0230(4) Uani 1 1 d . . .
P2 P 0.16541(9) 0.61705(13) -0.06510(10) 0.0227(4) Uani 1 1 d . A .
O1 O 0.1698(3) 0.4085(3) 0.0800(3) 0.0277(10) Uani 1 1 d . . .
O2 O 0.3250(3) 0.5059(4) 0.0638(3) 0.0388(12) Uani 1 1 d . . .
C1 C 0.1838(3) 0.3045(5) 0.0971(4) 0.0220(13) Uani 1 1 d . . .
C2 C 0.1237(4) 0.2336(5) 0.0343(4) 0.0282(14) Uani 1 1 d . . .
H2 H 0.0755 0.2607 -0.0188 0.034 Uiso 1 1 calc R . .
C3 C 0.1337(4) 0.1256(5) 0.0487(4) 0.0291(15) Uani 1 1 d . . .
H3 H 0.0915 0.0790 0.0064 0.035 Uiso 1 1 calc R . .
C4 C 0.2044(4) 0.0829(5) 0.1241(4) 0.0293(14) Uani 1 1 d . . .
H4 H 0.2116 0.0079 0.1322 0.035 Uiso 1 1 calc R . .
C5 C 0.2641(4) 0.1521(5) 0.1872(4) 0.0282(14) Uani 1 1 d . . .
H5 H 0.3121 0.1236 0.2397 0.034 Uiso 1 1 calc R . .
C6 C 0.2558(4) 0.2623(5) 0.1757(4) 0.0233(13) Uani 1 1 d . . .
C7 C 0.4365(4) 0.3205(5) 0.2862(4) 0.0280(14) Uani 1 1 d . . .
C8 C 0.4764(4) 0.2373(6) 0.3696(4) 0.0385(17) Uani 1 1 d . . .
H8A H 0.4442 0.1711 0.3515 0.058 Uiso 1 1 calc R . .
H8B H 0.4772 0.2644 0.4335 0.058 Uiso 1 1 calc R . .
H8C H 0.5332 0.2232 0.3770 0.058 Uiso 1 1 calc R . .
C9 C 0.4380(4) 0.2808(5) 0.1868(4) 0.0286(14) Uani 1 1 d . . .
H9A H 0.4113 0.3335 0.1336 0.043 Uiso 1 1 calc R . .
H9B H 0.4083 0.2129 0.1680 0.043 Uiso 1 1 calc R . .
H9C H 0.4955 0.2706 0.1953 0.043 Uiso 1 1 calc R . .
C10 C 0.4869(4) 0.4244(5) 0.3159(5) 0.0358(16) Uani 1 1 d . . .
H10A H 0.5450 0.4092 0.3303 0.054 Uiso 1 1 calc R . .
H10B H 0.4827 0.4545 0.3761 0.054 Uiso 1 1 calc R . .
H10C H 0.4650 0.4755 0.2601 0.054 Uiso 1 1 calc R . .
C11 C 0.3026(4) 0.3573(5) 0.3739(4) 0.0276(14) Uani 1 1 d . . .
C12 C 0.3055(4) 0.2464(5) 0.4209(4) 0.0310(15) Uani 1 1 d . . .
H12A H 0.3627 0.2205 0.4499 0.047 Uiso 1 1 calc R . .
H12B H 0.2709 0.1968 0.3686 0.047 Uiso 1 1 calc R . .
H12C H 0.2847 0.2514 0.4741 0.047 Uiso 1 1 calc R . .
C13 C 0.2125(4) 0.3970(6) 0.3366(5) 0.0390(18) Uani 1 1 d . . .
H13A H 0.1953 0.3974 0.3930 0.059 Uiso 1 1 calc R . .
H13B H 0.1763 0.3495 0.2834 0.059 Uiso 1 1 calc R . .
H13C H 0.2088 0.4694 0.3096 0.059 Uiso 1 1 calc R . .
C14 C 0.3595(5) 0.4355(6) 0.4531(4) 0.0415(19) Uani 1 1 d . . .
H14A H 0.3585 0.5048 0.4213 0.062 Uiso 1 1 calc R . .
H14B H 0.4162 0.4077 0.4812 0.062 Uiso 1 1 calc R . .
H14C H 0.3402 0.4440 0.5074 0.062 Uiso 1 1 calc R . .
C15 C 0.3225(3) 0.5452(5) -0.0231(4) 0.0236(13) Uani 1 1 d . . .
C16 C 0.3926(4) 0.5282(5) -0.0441(4) 0.0312(15) Uani 1 1 d . . .
H16 H 0.4382 0.4897 0.0029 0.037 Uiso 1 1 calc R . .
C17 C 0.3967(4) 0.5661(5) -0.1312(4) 0.0294(15) Uani 1 1 d . . .
H17 H 0.4451 0.5540 -0.1432 0.035 Uiso 1 1 calc R . .
C18 C 0.3315(4) 0.6214(5) -0.2013(4) 0.0339(16) Uani 1 1 d . . .
H18 H 0.3342 0.6480 -0.2613 0.041 Uiso 1 1 calc R . .
C19 C 0.2618(4) 0.6371(6) -0.1817(4) 0.0373(17) Uani 1 1 d . . .
H19 H 0.2167 0.6754 -0.2298 0.045 Uiso 1 1 calc R . .
C20 C 0.2545(3) 0.5995(5) -0.0947(4) 0.0219(13) Uani 1 1 d . . .
C21 C 0.0766(4) 0.5463(5) -0.1655(4) 0.0285(14) Uani 1 1 d . . .
C22 C 0.0085(4) 0.5330(6) -0.1261(5) 0.047(2) Uani 1 1 d . . .
H22A H 0.0311 0.4958 -0.0610 0.070 Uiso 1 1 calc R . .
H22B H -0.0372 0.4913 -0.1746 0.070 Uiso 1 1 calc R . .
H22C H -0.0119 0.6033 -0.1175 0.070 Uiso 1 1 calc R . .
C23 C 0.0407(6) 0.5971(6) -0.2711(5) 0.060(3) Uani 1 1 d . . .
H23A H 0.0100 0.6618 -0.2697 0.090 Uiso 1 1 calc R . .
H23B H 0.0032 0.5465 -0.3197 0.090 Uiso 1 1 calc R . .
H23C H 0.0858 0.6154 -0.2912 0.090 Uiso 1 1 calc R . .
C24 C 0.1102(4) 0.4361(5) -0.1740(5) 0.0322(15) Uani 1 1 d . . .
H24A H 0.0648 0.3909 -0.2182 0.048 Uiso 1 1 calc R . .
H24B H 0.1356 0.4036 -0.1068 0.048 Uiso 1 1 calc R . .
H24C H 0.1518 0.4432 -0.2024 0.048 Uiso 1 1 calc R . .
C25 C 0.1504(4) 0.7644(5) -0.0617(5) 0.0326(15) Uani 1 1 d . . .
C26 C 0.2343(5) 0.8088(6) 0.0114(5) 0.054(2) Uani 1 1 d . A .
H26A H 0.2282 0.8842 0.0248 0.081 Uiso 1 1 calc R . .
H26B H 0.2747 0.8017 -0.0189 0.081 Uiso 1 1 calc R . .
H26C H 0.2536 0.7687 0.0749 0.081 Uiso 1 1 calc R . .
C27 C 0.1077(13) 0.7803(15) 0.0149(17) 0.040(3) Uani 0.464(17) 1 d P A 1
H27A H 0.1098 0.8558 0.0332 0.060 Uiso 0.464(17) 1 calc PR A 1
H27B H 0.1371 0.7379 0.0759 0.060 Uiso 0.464(17) 1 calc PR A 1
H27C H 0.0499 0.7570 -0.0168 0.060 Uiso 0.464(17) 1 calc PR A 1
C27A C 0.0730(11) 0.7868(12) -0.0412(15) 0.040(3) Uani 0.536(17) 1 d P A 2
H27D H 0.0694 0.8634 -0.0301 0.060 Uiso 0.536(17) 1 calc PR A 2
H27E H 0.0768 0.7475 0.0190 0.060 Uiso 0.536(17) 1 calc PR A 2
H27F H 0.0236 0.7639 -0.0993 0.060 Uiso 0.536(17) 1 calc PR A 2
C28 C 0.1272(6) 0.8257(6) -0.1602(6) 0.071(3) Uani 1 1 d . A .
H28A H 0.1700 0.8153 -0.1861 0.106 Uiso 1 1 calc R . .
H28B H 0.1225 0.9018 -0.1480 0.106 Uiso 1 1 calc R . .
H28C H 0.0740 0.7995 -0.2098 0.106 Uiso 1 1 calc R . .

loop_
_atom_site_aniso_label
_atom_site_aniso_U_11
_atom_site_aniso_U_22
_atom_site_aniso_U_33
_atom_site_aniso_U_23
_atom_site_aniso_U_13
_atom_site_aniso_U_12
Sn1 0.0402(3) 0.0267(3) 0.0201(2) -0.00032(17) 0.00990(17) -0.0022(2)
P1 0.0223(8) 0.0277(9) 0.0193(6) -0.0004(6) 0.0085(6) -0.0034(7)
P2 0.0216(8) 0.0256(9) 0.0211(7) 0.0019(6) 0.0089(6) 0.0043(7)
O1 0.023(2) 0.026(2) 0.033(2) 0.0060(17) 0.0104(18) -0.0006(18)
O2 0.021(2) 0.060(3) 0.034(2) 0.025(2) 0.0090(19) 0.003(2)
C1 0.016(3) 0.032(4) 0.023(3) 0.004(2) 0.013(2) -0.002(3)
C2 0.020(3) 0.040(4) 0.023(3) 0.001(3) 0.007(2) -0.004(3)
C3 0.021(3) 0.039(4) 0.030(3) -0.007(3) 0.013(3) -0.010(3)
C4 0.036(4) 0.025(3) 0.032(3) -0.005(3) 0.019(3) -0.005(3)
C5 0.026(3) 0.032(4) 0.025(3) 0.004(2) 0.008(2) 0.006(3)
C6 0.021(3) 0.033(4) 0.018(2) 0.002(2) 0.011(2) 0.001(3)
C7 0.018(3) 0.041(4) 0.024(3) -0.004(3) 0.007(2) -0.006(3)
C8 0.028(4) 0.053(5) 0.031(3) 0.011(3) 0.009(3) 0.004(3)
C9 0.015(3) 0.035(4) 0.036(3) -0.003(3) 0.010(3) -0.003(3)
C10 0.026(4) 0.053(4) 0.032(3) -0.003(3) 0.016(3) -0.013(3)
C11 0.026(3) 0.039(4) 0.018(3) 0.001(2) 0.009(2) 0.000(3)
C12 0.027(3) 0.044(4) 0.022(3) 0.007(3) 0.010(2) -0.001(3)
C13 0.037(4) 0.057(5) 0.034(3) 0.009(3) 0.026(3) 0.017(4)
C14 0.054(5) 0.047(5) 0.022(3) -0.007(3) 0.014(3) -0.006(4)
C15 0.016(3) 0.032(3) 0.018(2) 0.004(2) 0.002(2) -0.003(3)
C16 0.019(3) 0.041(4) 0.031(3) 0.011(3) 0.006(2) -0.002(3)
C17 0.014(3) 0.041(4) 0.034(3) 0.002(3) 0.010(2) -0.003(3)
C18 0.032(4) 0.045(4) 0.025(3) 0.008(3) 0.011(3) 0.010(3)
C19 0.028(4) 0.054(5) 0.032(3) 0.014(3) 0.013(3) 0.019(3)
C20 0.018(3) 0.023(3) 0.024(3) 0.001(2) 0.007(2) 0.001(2)
C21 0.024(3) 0.035(4) 0.022(3) 0.002(2) 0.005(2) 0.004(3)
C22 0.017(3) 0.075(6) 0.042(4) -0.016(4) 0.005(3) -0.003(4)
C23 0.081(6) 0.045(5) 0.028(3) 0.005(3) -0.004(4) -0.003(4)
C24 0.030(4) 0.034(4) 0.036(3) -0.004(3) 0.016(3) -0.003(3)
C25 0.032(4) 0.026(4) 0.048(4) 0.007(3) 0.025(3) 0.008(3)
C26 0.065(6) 0.030(4) 0.048(4) -0.012(3) 0.004(4) -0.003(4)
C27 0.043(10) 0.024(5) 0.067(10) -0.002(7) 0.036(7) 0.006(6)
C27A 0.043(10) 0.024(5) 0.067(10) -0.002(7) 0.036(7) 0.006(6)
C28 0.096(7) 0.030(4) 0.051(5) 0.015(3) -0.008(5) 0.010(4)

loop_
_atom_type_symbol
_atom_type_description
_atom_type_scat_dispersion_real
_atom_type_scat_dispersion_imag
_atom_type_scat_source
C C 0.0033 0.0016 'International Tables Vol C Tables 4.2.6.8 and 6.1.1.4'
H H 0.0000 0.0000 'International Tables Vol C Tables 4.2.6.8 and 6.1.1.4'
O O 0.0106 0.0060 'International Tables Vol C Tables 4.2.6.8 and 6.1.1.4'
P P 0.1023 0.0942 'International Tables Vol C Tables 4.2.6.8 and 6.1.1.4'
Sn Sn -0.6537 1.4246 'International Tables Vol C Tables 4.2.6.8 and 6.1.1.4'

loop_
_geom_angle_atom_site_label_1
_geom_angle_atom_site_label_2
_geom_angle_atom_site_label_3
_geom_angle
O1 Sn1 O2 95.79(19)
O1 Sn1 P1 72.87(11)
O2 Sn1 P1 84.17(12)
O1 Sn1 P2 83.06(11)
O2 Sn1 P2 73.18(11)
P1 Sn1 P2 145.00(5)
C6 P1 C11 103.6(3)
C6 P1 C7 109.9(3)
C11 P1 C7 112.9(3)
C6 P1 Sn1 95.19(19)
C11 P1 Sn1 109.3(2)
C7 P1 Sn1 123.0(2)
C20 P2 C25 105.9(3)
C20 P2 C21 107.1(3)
C25 P2 C21 113.9(3)
C20 P2 Sn1 94.07(17)
C25 P2 Sn1 109.2(2)
C21 P2 Sn1 123.4(2)
C1 O1 Sn1 130.7(3)
C15 O2 Sn1 128.9(4)
O1 C1 C2 117.7(5)
O1 C1 C6 123.5(5)
C2 C1 C6 118.8(6)
C3 C2 C1 120.7(5)
C3 C2 H2 119.7
C1 C2 H2 119.7
C2 C3 C4 121.3(6)
C2 C3 H3 119.3
C4 C3 H3 119.3
C5 C4 C3 118.6(6)
C5 C4 H4 120.7
C3 C4 H4 120.7
C4 C5 C6 121.8(6)
C4 C5 H5 119.1
C6 C5 H5 119.1
C5 C6 C1 118.8(5)
C5 C6 P1 125.4(4)
C1 C6 P1 115.7(5)
C9 C7 C8 110.0(5)
C9 C7 C10 108.1(5)
C8 C7 C10 109.1(5)
C9 C7 P1 107.0(4)
C8 C7 P1 116.8(4)
C10 C7 P1 105.5(4)
C7 C8 H8A 109.5
C7 C8 H8B 109.5
H8A C8 H8B 109.5
C7 C8 H8C 109.5
H8A C8 H8C 109.5
H8B C8 H8C 109.5
C7 C9 H9A 109.5
C7 C9 H9B 109.5
H9A C9 H9B 109.5
C7 C9 H9C 109.5
H9A C9 H9C 109.5
H9B C9 H9C 109.5
C7 C10 H10A 109.5
C7 C10 H10B 109.5
H10A C10 H10B 109.5
C7 C10 H10C 109.5
H10A C10 H10C 109.5
H10B C10 H10C 109.5
C14 C11 C12 110.7(5)
C14 C11 C13 109.1(6)
C12 C11 C13 107.0(5)
C14 C11 P1 109.8(5)
C12 C11 P1 115.3(4)
C13 C11 P1 104.6(4)
C11 C12 H12A 109.5
C11 C12 H12B 109.5
H12A C12 H12B 109.5
C11 C12 H12C 109.5
H12A C12 H12C 109.5
H12B C12 H12C 109.5
C11 C13 H13A 109.5
C11 C13 H13B 109.5
H13A C13 H13B 109.5
C11 C13 H13C 109.5
H13A C13 H13C 109.5
H13B C13 H13C 109.5
C11 C14 H14A 109.5
C11 C14 H14B 109.5
H14A C14 H14B 109.5
C11 C14 H14C 109.5
H14A C14 H14C 109.5
H14B C14 H14C 109.5
O2 C15 C20 124.7(6)
O2 C15 C16 116.8(5)
C20 C15 C16 118.6(5)
C17 C16 C15 121.5(5)
C17 C16 H16 119.2
C15 C16 H16 119.2
C18 C17 C16 120.7(6)
C18 C17 H17 119.6
C16 C17 H17 119.6
C17 C18 C19 118.1(6)
C17 C18 H18 121.0
C19 C18 H18 121.0
C18 C19 C20 123.3(5)
C18 C19 H19 118.4
C20 C19 H19 118.4
C19 C20 C15 117.8(6)
C19 C20 P2 125.3(4)
C15 C20 P2 116.8(4)
C24 C21 C22 108.6(5)
C24 C21 C23 108.3(5)
C22 C21 C23 110.1(6)
C24 C21 P2 105.1(4)
C22 C21 P2 107.4(4)
C23 C21 P2 117.0(5)
C21 C22 H22A 109.5
C21 C22 H22B 109.5
H22A C22 H22B 109.5
C21 C22 H22C 109.5
H22A C22 H22C 109.5
H22B C22 H22C 109.5
C21 C23 H23A 109.5
C21 C23 H23B 109.5
H23A C23 H23B 109.5
C21 C23 H23C 109.5
H23A C23 H23C 109.5
H23B C23 H23C 109.5
C21 C24 H24A 109.5
C21 C24 H24B 109.5
H24A C24 H24B 109.5
C21 C24 H24C 109.5
H24A C24 H24C 109.5
H24B C24 H24C 109.5
C28 C25 C27A 99.4(9)
C28 C25 C26 106.4(6)
C27A C25 C26 119.1(9)
C28 C25 C27 124.5(10)
C27A C25 C27 29.7(7)
C26 C25 C27 94.1(9)
C28 C25 P2 117.5(5)
C27A C25 P2 109.4(7)
C26 C25 P2 105.6(4)
C27 C25 P2 104.8(8)
C25 C26 H26A 109.5
C25 C26 H26B 109.5
H26A C26 H26B 109.5
C25 C26 H26C 109.5
H26A C26 H26C 109.5
H26B C26 H26C 109.5
C25 C27 H27A 109.5
C25 C27 H27B 109.5
C25 C27 H27C 109.5
C25 C27A H27D 109.5
C25 C27A H27E 109.5
H27D C27A H27E 109.5
C25 C27A H27F 109.5
H27D C27A H27F 109.5
H27E C27A H27F 109.5
C25 C28 H28A 109.5
C25 C28 H28B 109.5
H28A C28 H28B 109.5
C25 C28 H28C 109.5
H28A C28 H28C 109.5
H28B C28 H28C 109.5

loop_
_geom_bond_atom_site_label_1
_geom_bond_atom_site_label_2
_geom_bond_distance
Sn1 O1 2.082(4)
Sn1 O2 2.087(5)
Sn1 P1 2.8444(16)
Sn1 P2 2.8697(14)
P1 C6 1.812(6)
P1 C11 1.880(6)
P1 C7 1.884(6)
P2 C20 1.803(6)
P2 C25 1.871(7)
P2 C21 1.876(6)
O1 C1 1.332(7)
O2 C15 1.335(7)
C1 C2 1.402(8)
C1 C6 1.423(7)
C2 C3 1.371(9)
C2 H2 0.9500
C3 C4 1.392(9)
C3 H3 0.9500
C4 C5 1.387(9)
C4 H4 0.9500
C5 C6 1.393(9)
C5 H5 0.9500
C7 C9 1.532(8)
C7 C8 1.535(8)
C7 C10 1.538(9)
C8 H8A 0.9800
C8 H8B 0.9800
C8 H8C 0.9800
C9 H9A 0.9800
C9 H9B 0.9800
C9 H9C 0.9800
C10 H10A 0.9800
C10 H10B 0.9800
C10 H10C 0.9800
C11 C14 1.535(8)
C11 C12 1.540(9)
C11 C13 1.542(9)
C12 H12A 0.9800
C12 H12B 0.9800
C12 H12C 0.9800
C13 H13A 0.9800
C13 H13B 0.9800
C13 H13C 0.9800
C14 H14A 0.9800
C14 H14B 0.9800
C14 H14C 0.9800
C15 C20 1.405(7)
C15 C16 1.406(9)
C16 C17 1.377(8)
C16 H16 0.9500
C17 C18 1.376(8)
C17 H17 0.9500
C18 C19 1.383(9)
C18 H18 0.9500
C19 C20 1.399(8)
C19 H19 0.9500
C21 C24 1.528(9)
C21 C22 1.534(10)
C21 C23 1.537(8)
C22 H22A 0.9800
C22 H22B 0.9800
C22 H22C 0.9800
C23 H23A 0.9800
C23 H23B 0.9800
C23 H23C 0.9800
C24 H24A 0.9800
C24 H24B 0.9800
C24 H24C 0.9800
C25 C28 1.523(9)
C25 C27A 1.535(17)
C25 C26 1.536(10)
C25 C27 1.58(2)
C26 H26A 0.9800
C26 H26B 0.9800
C26 H26C 0.9800
C27 H27A 0.9800
C27 H27B 0.9800
C27 H27C 0.9800
C27A H27D 0.9800
C27A H27E 0.9800
C27A H27F 0.9800
C28 H28A 0.9800
C28 H28B 0.9800
C28 H28C 0.9800

loop_
_geom_torsion_atom_site_label_1
_geom_torsion_atom_site_label_2
_geom_torsion_atom_site_label_3
_geom_torsion_atom_site_label_4
_geom_torsion
O1 Sn1 P1 C6 10.5(2)
O2 Sn1 P1 C6 -87.4(2)
P2 Sn1 P1 C6 -38.2(2)
O1 Sn1 P1 C11 -95.9(2)
O2 Sn1 P1 C11 166.2(2)
P2 Sn1 P1 C11 -144.5(2)
O1 Sn1 P1 C7 128.3(3)
O2 Sn1 P1 C7 30.4(3)
P2 Sn1 P1 C7 79.6(2)
O1 Sn1 P2 C20 -108.6(2)
O2 Sn1 P2 C20 -10.3(2)
P1 Sn1 P2 C20 -62.3(2)
O1 Sn1 P2 C25 143.1(3)
O2 Sn1 P2 C25 -118.7(3)
P1 Sn1 P2 C25 -170.7(2)
O1 Sn1 P2 C21 5.1(3)
O2 Sn1 P2 C21 103.3(3)
P1 Sn1 P2 C21 51.4(3)
O2 Sn1 O1 C1 68.6(5)
P1 Sn1 O1 C1 -13.5(4)
P2 Sn1 O1 C1 140.8(5)
O1 Sn1 O2 C15 96.2(5)
P1 Sn1 O2 C15 168.3(5)
P2 Sn1 O2 C15 15.3(5)
Sn1 O1 C1 C2 -169.3(4)
Sn1 O1 C1 C6 11.2(8)
O1 C1 C2 C3 -179.1(5)
C6 C1 C2 C3 0.4(9)
C1 C2 C3 C4 -1.6(10)
C2 C3 C4 C5 2.0(10)
C3 C4 C5 C6 -1.2(10)
C4 C5 C6 C1 0.1(9)
C4 C5 C6 P1 175.8(5)
O1 C1 C6 C5 179.8(5)
C2 C1 C6 C5 0.3(8)
O1 C1 C6 P1 3.7(8)
C2 C1 C6 P1 -175.8(4)
C11 P1 C6 C5 -74.8(6)
C7 P1 C6 C5 46.0(6)
Sn1 P1 C6 C5 173.9(5)
C11 P1 C6 C1 101.0(5)
C7 P1 C6 C1 -138.2(4)
Sn1 P1 C6 C1 -10.3(4)
C6 P1 C7 C9 41.7(5)
C11 P1 C7 C9 156.8(4)
Sn1 P1 C7 C9 -68.8(5)
C6 P1 C7 C8 -82.0(5)
C11 P1 C7 C8 33.1(5)
Sn1 P1 C7 C8 167.6(4)
C6 P1 C7 C10 156.7(4)
C11 P1 C7 C10 -88.3(4)
Sn1 P1 C7 C10 46.2(4)
C6 P1 C11 C14 179.0(4)
C7 P1 C11 C14 60.2(5)
Sn1 P1 C11 C14 -80.5(4)
C6 P1 C11 C12 53.2(5)
C7 P1 C11 C12 -65.6(5)
Sn1 P1 C11 C12 153.7(4)
C6 P1 C11 C13 -64.1(5)
C7 P1 C11 C13 177.1(4)
Sn1 P1 C11 C13 36.5(5)
Sn1 O2 C15 C20 -15.6(9)
Sn1 O2 C15 C16 165.9(4)
O2 C15 C16 C17 -179.5(6)
C20 C15 C16 C17 1.9(9)
C15 C16 C17 C18 -0.6(10)
C16 C17 C18 C19 -0.3(10)
C17 C18 C19 C20 -0.1(11)
C18 C19 C20 C15 1.5(10)
C18 C19 C20 P2 -179.8(5)
O2 C15 C20 C19 179.3(6)
C16 C15 C20 C19 -2.3(8)
O2 C15 C20 P2 0.5(8)
C16 C15 C20 P2 178.9(4)
C25 P2 C20 C19 -59.1(6)
C21 P2 C20 C19 62.8(6)
Sn1 P2 C20 C19 -170.4(5)
C25 P2 C20 C15 119.6(5)
C21 P2 C20 C15 -118.5(5)
Sn1 P2 C20 C15 8.3(4)
C20 P2 C21 C24 48.6(5)
C25 P2 C21 C24 165.3(4)
Sn1 P2 C21 C24 -58.4(5)
C20 P2 C21 C22 164.1(4)
C25 P2 C21 C22 -79.1(5)
Sn1 P2 C21 C22 57.1(5)
C20 P2 C21 C23 -71.6(6)
C25 P2 C21 C23 45.2(6)
Sn1 P2 C21 C23 -178.5(5)
C20 P2 C25 C28 65.4(6)
C21 P2 C25 C28 -52.1(7)
Sn1 P2 C25 C28 165.6(6)
C20 P2 C25 C27A 177.7(8)
C21 P2 C25 C27A 60.2(9)
Sn1 P2 C25 C27A -82.1(9)
C20 P2 C25 C26 -53.0(5)
C21 P2 C25 C26 -170.5(5)
Sn1 P2 C25 C26 47.2(5)
C20 P2 C25 C27 -151.6(9)
C21 P2 C25 C27 90.9(9)
Sn1 P2 C25 C27 -51.4(9)
